data_7054231
loop_
_publ_author_name
'Ehsan, Muhammad Ali'
'Ming, Huang Nay'
'McKee, Vickie'
'Peiris, Thalge Anton Nirmal'
'Wijayantha-Kahagala-Gamage, Upul'
'Arifin, Zainudin'
'Mazhar, Muhammad'

_publ_section_title
;
 Vysotskite structured photoactive palladium sulphide thin films from
 dithiocarbamate derivatives
;
_journal_issue 9
_journal_name_full 'New Journal of Chemistry'
_journal_page_first 4083
_journal_paper_doi 10.1039/C4NJ00564C
_journal_volume 38
_journal_year 2014
_chemical_formula_sum 'C26 H52 N2 Pd S4'
_chemical_formula_weight 627.33
_chemical_name_systematic
; 
 ? 
;
_space_group_crystal_system orthorhombic
_space_group_IT_number 61
_space_group_name_Hall '-P 2ac 2ab'
_space_group_name_H-M_alt 'P b c a'
_symmetry_space_group_name_Hall '-P 2ac 2ab'
_symmetry_space_group_name_H-M 'P b c a'
_atom_sites_solution_hydrogens geom
_audit_creation_method SHELXL-2012
_cell_angle_alpha 90
_cell_angle_beta 90
_cell_angle_gamma 90
_cell_formula_units_Z 8
_cell_length_a 12.3351(11)
_cell_length_b 20.5728(19)
_cell_length_c 25.918(2)
_cell_measurement_reflns_used 6444
_cell_measurement_temperature 150(2)
_cell_measurement_theta_max 23.79
_cell_measurement_theta_min 2.70
_cell_volume 6577.1(10)
_computing_cell_refinement 'Bruker SAINT'
_computing_data_collection 'Bruker APEX 2'
_computing_data_reduction 'Bruker SAINT'
_computing_molecular_graphics 'Bruker SHELXTL'
_computing_publication_material 'Bruker SHELXTL'
_computing_structure_refinement 'SHELXL-2012 (Sheldrick, 2012)'
_computing_structure_solution 'SHELXS-97 (Sheldrick, 2008)'
_diffrn_ambient_temperature 150(2)
_diffrn_measured_fraction_theta_full 1.000
_diffrn_measured_fraction_theta_max 0.999
_diffrn_measurement_device_type 'Bruker APEX-II CCD diffractometer'
_diffrn_measurement_method '\w rotation with narrow frames'
_diffrn_radiation_type MoK\a
_diffrn_radiation_wavelength 0.71073
_diffrn_reflns_av_R_equivalents 0.0704
_diffrn_reflns_av_unetI/netI 0.0454
_diffrn_reflns_Laue_measured_fraction_full 1.000
_diffrn_reflns_Laue_measured_fraction_max 0.999
_diffrn_reflns_limit_h_max 16
_diffrn_reflns_limit_h_min -16
_diffrn_reflns_limit_k_max 26
_diffrn_reflns_limit_k_min -27
_diffrn_reflns_limit_l_max 34
_diffrn_reflns_limit_l_min -34
_diffrn_reflns_number 64543
_diffrn_reflns_point_group_measured_fraction_full 1.000
_diffrn_reflns_point_group_measured_fraction_max 0.999
_diffrn_reflns_theta_full 25.242
_diffrn_reflns_theta_max 28.315
_diffrn_reflns_theta_min 1.571
_diffrn_source 'fine-focus sealed tube'
_exptl_absorpt_coefficient_mu 0.834
_exptl_absorpt_correction_T_max 0.7457
_exptl_absorpt_correction_T_min 0.6641
_exptl_absorpt_correction_type multi-scan
_exptl_absorpt_process_details 'SADABS 2012/1, Sheldrick, G.M., (2012)'
_exptl_crystal_colour yellow
_exptl_crystal_density_diffrn 1.267
_exptl_crystal_description block
_exptl_crystal_F_000 2656
_exptl_crystal_size_max 0.340
_exptl_crystal_size_mid 0.240
_exptl_crystal_size_min 0.150
_refine_diff_density_max 0.651
_refine_diff_density_min -0.600
_refine_diff_density_rms 0.073
_refine_ls_extinction_method none
_refine_ls_goodness_of_fit_ref 1.010
_refine_ls_hydrogen_treatment constr
_refine_ls_matrix_type full
_refine_ls_number_parameters 311
_refine_ls_number_reflns 8186
_refine_ls_number_restraints 20
_refine_ls_restrained_S_all 1.017
_refine_ls_R_factor_all 0.0731
_refine_ls_R_factor_gt 0.0375
_refine_ls_shift/su_max 0.002
_refine_ls_shift/su_mean 0.000
_refine_ls_structure_factor_coef Fsqd
_refine_ls_weighting_details
; 
 w=1/[\s^2^(Fo^2^)+(0.0351P)^2^+4.0416P] 
 where P=(Fo^2^+2Fc^2^)/3 
;
_refine_ls_weighting_scheme calc
_refine_ls_wR_factor_gt 0.0817
_refine_ls_wR_factor_ref 0.0955
_reflns_Friedel_coverage 0.000
_reflns_number_gt 5263
_reflns_number_total 8186
_reflns_threshold_expression 'I > 2\s(I)'
_cod_data_source_file c4nj00564c2.cif
_cod_data_source_block complex_3(p4)
_cod_depositor_comments 'Adding full bibliography for 7054229--7054232.cif.'
_cod_original_cell_volume 6577.2(10)
_cod_database_code 7054231
_shelx_space_group_comment
; 
The symmetry employed for this shelxl refinement is uniquely defined 
by the following loop, which should always be used as a source of 
symmetry information in preference to the above space-group names. 
They are only intended as comments. 
;
_shelx_estimated_absorpt_t_min 0.765
_shelx_estimated_absorpt_t_max 0.885
_shelxl_version_number 2012-9

loop_
_space_group_symop_operation_xyz
'x, y, z'
'-x+1/2, -y, z+1/2'
'-x, y+1/2, -z+1/2'
'x+1/2, -y+1/2, -z'
'-x, -y, -z'
'x-1/2, y, -z-1/2'
'x, -y-1/2, z-1/2'
'-x-1/2, y-1/2, z'

loop_
_atom_site_label
_atom_site_type_symbol
_atom_site_fract_x
_atom_site_fract_y
_atom_site_fract_z
_atom_site_U_iso_or_equiv
_atom_site_adp_type
_atom_site_occupancy
_atom_site_site_symmetry_order
_atom_site_calc_flag
_atom_site_refinement_flags_posn
_atom_site_refinement_flags_adp
_atom_site_refinement_flags_occupancy
_atom_site_disorder_assembly
_atom_site_disorder_group
Pd1 Pd 0.75066(2) 0.20252(2) 0.37186(2) 0.03209(7) Uani 1 1 d . . . . .
S1 S 0.60730(6) 0.14575(4) 0.40896(3) 0.03734(17) Uani 1 1 d . . . . .
S2 S 0.69591(6) 0.26743(4) 0.43998(3) 0.03706(17) Uani 1 1 d . . . . .
C1 C 0.6035(2) 0.20718(14) 0.45425(11) 0.0338(6) Uani 1 1 d . . . . .
N1 N 0.53900(19) 0.20860(11) 0.49463(9) 0.0387(6) Uani 1 1 d . . . . .
C2 C 0.4552(2) 0.15901(15) 0.50369(13) 0.0466(8) Uani 1 1 d . . . . .
H2A H 0.4457 0.1331 0.4718 0.056 Uiso 1 1 calc R U . . .
H2B H 0.3856 0.1810 0.5111 0.056 Uiso 1 1 calc R U . . .
C3 C 0.4815(3) 0.11318(16) 0.54805(13) 0.0514(9) Uani 1 1 d . . . . .
H3A H 0.4906 0.1392 0.5799 0.062 Uiso 1 1 calc R U . . .
H3B H 0.4189 0.0839 0.5534 0.062 Uiso 1 1 calc R U . . .
C4 C 0.5819(3) 0.07223(16) 0.54043(12) 0.0488(8) Uani 1 1 d . . . . .
H4A H 0.6452 0.1013 0.5361 0.059 Uiso 1 1 calc R U . . .
H4B H 0.5738 0.0466 0.5083 0.059 Uiso 1 1 calc R U . . .
C5 C 0.6037(3) 0.02607(17) 0.58509(13) 0.0533(9) Uani 1 1 d . . . . .
H5A H 0.6128 0.0519 0.6170 0.064 Uiso 1 1 calc R U . . .
H5B H 0.5396 -0.0023 0.5898 0.064 Uiso 1 1 calc R U . . .
C6 C 0.7030(3) -0.01637(17) 0.57782(13) 0.0575(9) Uani 1 1 d . . . . .
H6A H 0.6943 -0.0422 0.5459 0.069 Uiso 1 1 calc R U . . .
H6B H 0.7674 0.0118 0.5734 0.069 Uiso 1 1 calc R U . . .
C7 C 0.7226(4) -0.0620(2) 0.62250(16) 0.0835(14) Uani 1 1 d . . . . .
H7A H 0.7873 -0.0882 0.6156 0.125 Uiso 1 1 calc R U . . .
H7B H 0.6598 -0.0906 0.6267 0.125 Uiso 1 1 calc R U . . .
H7C H 0.7335 -0.0367 0.6541 0.125 Uiso 1 1 calc R U . . .
C8 C 0.5434(3) 0.26356(15) 0.53137(11) 0.0413(7) Uani 1 1 d . . . . .
H8A H 0.6191 0.2792 0.5340 0.050 Uiso 1 1 calc R U . . .
H8B H 0.5209 0.2481 0.5659 0.050 Uiso 1 1 calc R U . . .
C9 C 0.4711(2) 0.31967(15) 0.51528(12) 0.0405(7) Uani 1 1 d . . . . .
H9A H 0.3949 0.3046 0.5140 0.049 Uiso 1 1 calc R U . . .
H9B H 0.4918 0.3342 0.4802 0.049 Uiso 1 1 calc R U . . .
C10 C 0.4799(2) 0.37677(14) 0.55250(11) 0.0406(7) Uani 1 1 d . . . . .
H10A H 0.4651 0.3611 0.5879 0.049 Uiso 1 1 calc R U . . .
H10B H 0.5551 0.3935 0.5517 0.049 Uiso 1 1 calc R U . . .
C11 C 0.4029(3) 0.43199(14) 0.54034(12) 0.0428(7) Uani 1 1 d . . . . .
H11A H 0.3276 0.4154 0.5415 0.051 Uiso 1 1 calc R U . . .
H11B H 0.4171 0.4474 0.5048 0.051 Uiso 1 1 calc R U . . .
C12 C 0.4128(3) 0.48903(15) 0.57706(13) 0.0512(8) Uani 1 1 d . . . . .
H12A H 0.3977 0.4739 0.6126 0.061 Uiso 1 1 calc R U . . .
H12B H 0.4882 0.5055 0.5762 0.061 Uiso 1 1 calc R U . . .
C13 C 0.3363(4) 0.54376(17) 0.56389(17) 0.0750(12) Uani 1 1 d . . . . .
H13A H 0.3461 0.5794 0.5885 0.112 Uiso 1 1 calc R U . . .
H13B H 0.2614 0.5280 0.5657 0.112 Uiso 1 1 calc R U . . .
H13C H 0.3515 0.5594 0.5289 0.112 Uiso 1 1 calc R U . . .
S3 S 0.89840(6) 0.25742(4) 0.33725(3) 0.03849(18) Uani 1 1 d . . . . .
S4 S 0.81300(6) 0.13466(4) 0.30663(3) 0.03913(18) Uani 1 1 d . . . . .
C14 C 0.9157(2) 0.19052(15) 0.29833(10) 0.0364(7) Uani 1 1 d . . . . .
N2 N 0.99744(19) 0.18216(13) 0.26631(9) 0.0375(6) Uani 1 1 d . . . . .
C15 C 1.0872(2) 0.22925(16) 0.26544(11) 0.0421(7) Uani 1 1 d . . . . .
H15A H 1.0576 0.2736 0.2702 0.051 Uiso 1 1 calc R U . . .
H15B H 1.1230 0.2277 0.2313 0.051 Uiso 1 1 calc R U . . .
C16 C 1.1712(3) 0.21582(16) 0.30735(12) 0.0466(8) Uani 1 1 d . . . . .
H16A H 1.1341 0.2112 0.3410 0.056 Uiso 1 1 calc R U . . .
H16B H 1.2085 0.1743 0.2997 0.056 Uiso 1 1 calc R U . . .
C17 C 1.2536(3) 0.26956(17) 0.31077(12) 0.0473(7) Uani 1 1 d . . . . .
H17A H 1.2160 0.3107 0.3193 0.057 Uiso 1 1 calc R U . . .
H17B H 1.2884 0.2751 0.2766 0.057 Uiso 1 1 calc R U . . .
C18 C 1.3421(3) 0.25678(17) 0.35151(15) 0.0579(9) Uani 1 1 d . . . . .
H18A H 1.3075 0.2521 0.3858 0.069 Uiso 1 1 calc R U . . .
H18B H 1.3788 0.2152 0.3434 0.069 Uiso 1 1 calc R U . . .
C19 C 1.4248(3) 0.3094(2) 0.35415(18) 0.0732(12) Uani 1 1 d . . . . .
H19A H 1.4545 0.3168 0.3192 0.088 Uiso 1 1 calc R U . . .
H19B H 1.4852 0.2948 0.3765 0.088 Uiso 1 1 calc R U . . .
C20 C 1.3807(4) 0.3732(2) 0.37492(18) 0.0882(15) Uani 1 1 d . . . . .
H20A H 1.4385 0.4059 0.3750 0.132 Uiso 1 1 calc R U . . .
H20B H 1.3542 0.3668 0.4102 0.132 Uiso 1 1 calc R U . . .
H20C H 1.3210 0.3881 0.3530 0.132 Uiso 1 1 calc R U . . .
C21 C 1.0031(3) 0.12491(15) 0.23198(11) 0.0443(8) Uani 1 1 d . . . . .
H21A H 1.0383 0.1380 0.1993 0.053 Uiso 1 1 calc R U . . .
H21B H 0.9284 0.1109 0.2237 0.053 Uiso 1 1 calc R U . . .
C22 C 1.0639(3) 0.06790(16) 0.25402(13) 0.0510(8) Uani 1 1 d . . . . .
H22A H 1.0295 0.0541 0.2868 0.061 Uiso 1 1 calc R U . A 1
H22B H 1.1396 0.0808 0.2616 0.061 Uiso 1 1 calc R U . A 1
C23 C 1.0636(4) 0.0115(2) 0.21601(16) 0.0800(13) Uani 0.741(9) 1 d D U P B 1
H23A H 1.0829 0.0276 0.1812 0.096 Uiso 0.741(9) 1 calc R U P B 1
H23B H 0.9901 -0.0076 0.2142 0.096 Uiso 0.741(9) 1 calc R U P B 1
C24 C 1.1451(8) -0.0406(5) 0.2329(4) 0.132(4) Uani 0.741(9) 1 d D U P B 1
H24A H 1.1461 -0.0411 0.2711 0.158 Uiso 0.741(9) 1 calc R U P B 1
H24B H 1.1165 -0.0832 0.2216 0.158 Uiso 0.741(9) 1 calc R U P B 1
C25 C 1.2462(6) -0.0366(4) 0.2171(4) 0.113(3) Uani 0.741(9) 1 d D U P B 1
H25A H 1.2805 -0.0019 0.2379 0.136 Uiso 0.741(9) 1 calc R U P B 1
H25B H 1.2434 -0.0204 0.1812 0.136 Uiso 0.741(9) 1 calc R U P B 1
C26 C 1.3218(7) -0.0911(4) 0.2170(4) 0.110(3) Uani 0.741(9) 1 d D U P B 1
H26A H 1.3914 -0.0770 0.2026 0.165 Uiso 0.741(9) 1 calc R U P B 1
H26B H 1.2923 -0.1265 0.1960 0.165 Uiso 0.741(9) 1 calc R U P B 1
H26C H 1.3326 -0.1064 0.2525 0.165 Uiso 0.741(9) 1 calc R U P B 1
C23' C 1.0636(4) 0.0115(2) 0.21601(16) 0.0800(13) Uani 0.259(9) 1 d D . P B 2
H23C H 0.9867 -0.0018 0.2132 0.096 Uiso 0.259(9) 1 calc R U P B 2
H23D H 1.0826 0.0311 0.1823 0.096 Uiso 0.259(9) 1 calc R U P B 2
C24' C 1.1273(12) -0.0516(7) 0.2184(7) 0.051(4) Uiso 0.259(9) 1 d D . P B 2
H24C H 1.1619 -0.0516 0.2529 0.061 Uiso 0.259(9) 1 calc R U P B 2
H24D H 1.0717 -0.0863 0.2195 0.061 Uiso 0.259(9) 1 calc R U P B 2
C25' C 1.2032(10) -0.0736(7) 0.1864(5) 0.048(4) Uiso 0.259(9) 1 d D . P B 2
H25C H 1.2285 -0.0346 0.1677 0.058 Uiso 0.259(9) 1 calc R U P B 2
H25D H 1.1630 -0.0998 0.1607 0.058 Uiso 0.259(9) 1 calc R U P B 2
C26' C 1.3019(15) -0.1109(10) 0.1966(9) 0.072(6) Uiso 0.259(9) 1 d D . P B 2
H26D H 1.3405 -0.1185 0.1641 0.107 Uiso 0.259(9) 1 calc R U P B 2
H26E H 1.2826 -0.1528 0.2122 0.107 Uiso 0.259(9) 1 calc R U P B 2
H26F H 1.3486 -0.0866 0.2202 0.107 Uiso 0.259(9) 1 calc R U P B 2

loop_
_atom_site_aniso_label
_atom_site_aniso_U_11
_atom_site_aniso_U_22
_atom_site_aniso_U_33
_atom_site_aniso_U_23
_atom_site_aniso_U_13
_atom_site_aniso_U_12
Pd1 0.02670(11) 0.04302(13) 0.02655(11) -0.00171(9) 0.00003(9) 0.00339(10)
S1 0.0334(4) 0.0443(4) 0.0343(4) -0.0056(3) 0.0020(3) -0.0004(3)
S2 0.0314(4) 0.0447(4) 0.0351(4) -0.0062(3) 0.0028(3) -0.0005(3)
C1 0.0278(14) 0.0412(16) 0.0324(14) 0.0011(12) -0.0018(11) 0.0039(13)
N1 0.0358(14) 0.0425(14) 0.0379(13) -0.0018(11) 0.0065(11) 0.0065(11)
C2 0.0363(17) 0.0508(19) 0.0526(19) -0.0015(16) 0.0126(15) 0.0000(15)
C3 0.054(2) 0.0486(19) 0.052(2) 0.0041(16) 0.0177(16) -0.0045(17)
C4 0.053(2) 0.0494(19) 0.0441(18) 0.0058(15) 0.0093(16) -0.0011(16)
C5 0.061(2) 0.054(2) 0.0444(19) 0.0071(16) 0.0107(17) -0.0065(18)
C6 0.070(2) 0.052(2) 0.050(2) 0.0108(17) 0.0055(18) -0.006(2)
C7 0.095(3) 0.084(3) 0.072(3) 0.032(2) 0.016(2) 0.020(3)
C8 0.0443(18) 0.0472(18) 0.0323(15) -0.0040(14) 0.0052(13) 0.0047(15)
C9 0.0356(16) 0.0461(17) 0.0397(17) -0.0003(14) 0.0049(13) 0.0020(14)
C10 0.0411(17) 0.0445(18) 0.0361(16) -0.0013(13) 0.0067(13) -0.0013(14)
C11 0.0426(18) 0.0433(17) 0.0424(17) -0.0026(14) 0.0061(14) -0.0016(15)
C12 0.063(2) 0.0433(19) 0.0473(19) -0.0035(15) 0.0070(17) -0.0016(17)
C13 0.101(3) 0.045(2) 0.079(3) -0.005(2) 0.001(3) 0.017(2)
S3 0.0348(4) 0.0483(4) 0.0324(4) -0.0023(3) 0.0024(3) -0.0003(3)
S4 0.0338(4) 0.0511(4) 0.0326(4) -0.0069(3) 0.0013(3) 0.0005(3)
C14 0.0296(14) 0.0548(19) 0.0250(14) 0.0027(13) -0.0044(11) 0.0053(13)
N2 0.0318(13) 0.0549(15) 0.0257(11) 0.0002(11) 0.0013(10) 0.0034(11)
C15 0.0335(16) 0.060(2) 0.0333(15) -0.0002(14) 0.0047(13) -0.0013(15)
C16 0.0388(17) 0.062(2) 0.0391(17) -0.0016(15) -0.0005(14) 0.0057(16)
C17 0.0418(17) 0.0525(19) 0.0475(18) -0.0049(15) -0.0070(16) 0.0029(16)
C18 0.047(2) 0.052(2) 0.075(2) -0.0116(19) -0.0179(18) 0.0121(17)
C19 0.056(2) 0.079(3) 0.085(3) -0.013(2) -0.018(2) 0.005(2)
C20 0.090(3) 0.069(3) 0.106(4) -0.019(3) -0.038(3) 0.002(2)
C21 0.0420(18) 0.063(2) 0.0278(14) -0.0040(14) 0.0063(13) 0.0087(16)
C22 0.048(2) 0.057(2) 0.0478(19) 0.0014(16) 0.0008(16) 0.0065(17)
C23 0.095(3) 0.075(3) 0.070(3) -0.015(2) 0.000(2) 0.025(3)
C24 0.151(6) 0.115(6) 0.130(8) -0.047(5) -0.025(6) 0.057(5)
C25 0.106(5) 0.079(5) 0.154(8) 0.011(5) -0.018(5) 0.012(4)
C26 0.094(5) 0.078(5) 0.158(9) 0.000(5) 0.015(5) 0.004(4)
C23' 0.095(3) 0.075(3) 0.070(3) -0.015(2) 0.000(2) 0.025(3)

loop_
_atom_type_symbol
_atom_type_description
_atom_type_scat_dispersion_real
_atom_type_scat_dispersion_imag
_atom_type_scat_source
C C 0.0033 0.0016 'International Tables Vol C Tables 4.2.6.8 and 6.1.1.4'
H H 0.0000 0.0000 'International Tables Vol C Tables 4.2.6.8 and 6.1.1.4'
N N 0.0061 0.0033 'International Tables Vol C Tables 4.2.6.8 and 6.1.1.4'
S S 0.1246 0.1234 'International Tables Vol C Tables 4.2.6.8 and 6.1.1.4'
Pd Pd -0.9988 1.0072 'International Tables Vol C Tables 4.2.6.8 and 6.1.1.4'

loop_
_geom_angle_atom_site_label_1
_geom_angle_atom_site_label_2
_geom_angle_atom_site_label_3
_geom_angle
S2 Pd1 S4 176.69(3)
S2 Pd1 S3 104.06(3)
S4 Pd1 S3 75.62(3)
S2 Pd1 S1 75.68(3)
S4 Pd1 S1 104.51(3)
S3 Pd1 S1 177.72(3)
C1 S1 Pd1 86.21(10)
C1 S2 Pd1 86.66(10)
N1 C1 S2 123.7(2)
N1 C1 S1 125.0(2)
S2 C1 S1 111.27(16)
C1 N1 C2 122.5(2)
C1 N1 C8 120.5(3)
C2 N1 C8 116.9(2)
N1 C2 C3 113.6(3)
C4 C3 C2 114.9(3)
C3 C4 C5 113.2(3)
C6 C5 C4 114.1(3)
C7 C6 C5 113.1(3)
N1 C8 C9 112.5(2)
C8 C9 C10 111.8(2)
C11 C10 C9 113.7(3)
C10 C11 C12 113.6(3)
C13 C12 C11 112.6(3)
C14 S3 Pd1 86.26(10)
C14 S4 Pd1 86.18(10)
N2 C14 S3 124.7(2)
N2 C14 S4 123.6(2)
S3 C14 S4 111.66(16)
C14 N2 C15 120.0(3)
C14 N2 C21 121.3(3)
C15 N2 C21 118.7(2)
N2 C15 C16 112.4(3)
C17 C16 C15 111.6(3)
C16 C17 C18 113.2(3)
C19 C18 C17 113.1(3)
C18 C19 C20 113.5(3)
N2 C21 C22 114.6(2)
C21 C22 C23 110.3(3)
C22 C23 C24 110.3(5)
C25 C24 C23 119.3(9)
C24 C25 C26 124.0(8)
C24' C25' C26' 130.7(15)

loop_
_geom_bond_atom_site_label_1
_geom_bond_atom_site_label_2
_geom_bond_distance
Pd1 S2 2.3143(7)
Pd1 S4 2.3236(8)
Pd1 S3 2.3241(8)
Pd1 S1 2.3272(8)
S1 C1 1.725(3)
S2 C1 1.724(3)
C1 N1 1.315(3)
N1 C2 1.471(4)
N1 C8 1.479(4)
C2 C3 1.522(4)
C3 C4 1.510(4)
C4 C5 1.521(4)
C5 C6 1.516(5)
C6 C7 1.510(5)
C8 C9 1.517(4)
C9 C10 1.524(4)
C10 C11 1.514(4)
C11 C12 1.516(4)
C12 C13 1.509(5)
S3 C14 1.720(3)
S4 C14 1.724(3)
C14 N2 1.317(3)
N2 C15 1.471(4)
N2 C21 1.478(4)
C15 C16 1.526(4)
C16 C17 1.505(4)
C17 C18 1.541(4)
C18 C19 1.488(5)
C19 C20 1.520(5)
C21 C22 1.505(4)
C22 C23 1.521(5)
C23 C24 1.534(8)
C24 C25 1.315(10)
C25 C26 1.459(8)
C24' C25' 1.330(13)
C25' C26' 1.463(14)
